data_4341722
loop_
_publ_author_name
'Zheng, Sipeng'
'Siegler, Maxime A.'
'Roubeau, Olivier'
'Bonnet, Sylvestre'

_publ_section_title
;
 Influence of Selenocyanate Ligands on the Transition Temperature and
 Cooperativity of bapbpy-Based Fe(II) Spin-Crossover Compounds.
;
_journal_name_full 'Inorganic chemistry'
_journal_page_first 141120111827001
_journal_paper_doi 10.1021/ic502381m
_journal_year 2014
_chemical_formula_moiety 'C30 H20 Fe N8 Se2'
_chemical_formula_sum 'C30 H20 Fe N8 Se2'
_chemical_formula_weight 706.31
_chemical_name_systematic
; 
 ? 
;
_space_group_IT_number 15
_symmetry_cell_setting monoclinic
_symmetry_space_group_name_Hall '-C 2yc'
_symmetry_space_group_name_H-M 'C 1 2/c 1'
_atom_sites_solution_hydrogens difmap
_atom_sites_solution_primary direct
_atom_sites_solution_secondary difmap
_audit_creation_method SHELXL-97
_cell_angle_alpha 90.00
_cell_angle_beta 94.4729(15)
_cell_angle_gamma 90.00
_cell_formula_units_Z 4
_cell_length_a 13.0310(2)
_cell_length_b 14.0929(3)
_cell_length_c 14.6490(3)
_cell_measurement_reflns_used 4725
_cell_measurement_temperature 110(2)
_cell_measurement_theta_max 26.32
_cell_measurement_theta_min 2.13
_cell_volume 2682.02(9)
_computing_cell_refinement
;
CrysAlisPro, Agilent Technologies,
Version 1.171.35.11 (release 16-05-2011 CrysAlis171 .NET)
(compiled May 16 2011,17:55:39)
;
_computing_data_collection
;
CrysAlisPro, Agilent Technologies,
Version 1.171.35.11 (release 16-05-2011 CrysAlis171 .NET)
(compiled May 16 2011,17:55:39)
;
_computing_data_reduction
;
CrysAlisPro, Agilent Technologies,
Version 1.171.35.11 (release 16-05-2011 CrysAlis171 .NET)
(compiled May 16 2011,17:55:39)
;
_computing_molecular_graphics 'SHELXTL v6.10 (Sheldrick, 2008)'
_computing_publication_material 'SHELXTL v6.10 (Sheldrick, 2008)'
_computing_structure_refinement 'SHELXL-97 (Sheldrick, 2008)'
_computing_structure_solution 'SHELXS-97 (Sheldrick, 2008)'
_diffrn_ambient_temperature 110(2)
_diffrn_detector_area_resol_mean 15.989
_diffrn_measured_fraction_theta_full 1.000
_diffrn_measured_fraction_theta_max 1.000
_diffrn_measurement_device_type 'Goniometer KM4/Xcalibur, detector: Sapphire3'
_diffrn_measurement_method '\w scans'
_diffrn_radiation_monochromator graphite
_diffrn_radiation_source 'Enhance (Mo) X-ray Source'
_diffrn_radiation_type MoK\a
_diffrn_radiation_wavelength 0.71073
_diffrn_reflns_av_R_equivalents 0.0465
_diffrn_reflns_av_sigmaI/netI 0.0397
_diffrn_reflns_limit_h_max 16
_diffrn_reflns_limit_h_min -16
_diffrn_reflns_limit_k_max 16
_diffrn_reflns_limit_k_min -17
_diffrn_reflns_limit_l_max 17
_diffrn_reflns_limit_l_min -18
_diffrn_reflns_number 8173
_diffrn_reflns_theta_full 26.24
_diffrn_reflns_theta_max 26.24
_diffrn_reflns_theta_min 2.48
_exptl_absorpt_coefficient_mu 3.315
_exptl_absorpt_correction_T_max 0.673
_exptl_absorpt_correction_T_min 0.510
_exptl_absorpt_correction_type analytical
_exptl_absorpt_process_details
;
CrysAlisPro, Agilent Technologies,
Version 1.171.35.11 (release 16-05-2011 CrysAlis171 .NET)
(compiled May 16 2011,17:55:39)
Analytical numeric absorption correction using a multifaceted crystal
            model based on expressions derived by R.C. Clark & J.S. Reid.
(Clark, R. C. & Reid, J. S. (1995). Acta Cryst. A51, 887-897)
;
_exptl_crystal_colour black
_exptl_crystal_density_diffrn 1.749
_exptl_crystal_density_method 'not measured'
_exptl_crystal_description block
_exptl_crystal_F_000 1400
_exptl_crystal_size_max 0.28
_exptl_crystal_size_mid 0.17
_exptl_crystal_size_min 0.15
_refine_diff_density_max 1.072
_refine_diff_density_min -0.811
_refine_diff_density_rms 0.098
_refine_ls_extinction_method none
_refine_ls_goodness_of_fit_ref 1.044
_refine_ls_hydrogen_treatment mixed
_refine_ls_matrix_type full
_refine_ls_number_parameters 190
_refine_ls_number_reflns 2703
_refine_ls_number_restraints 1
_refine_ls_restrained_S_all 1.045
_refine_ls_R_factor_all 0.0407
_refine_ls_R_factor_gt 0.0340
_refine_ls_shift/su_max 0.000
_refine_ls_shift/su_mean 0.000
_refine_ls_structure_factor_coef Fsqd
_refine_ls_weighting_details 'calc w=1/[\s^2^(Fo^2^)+(0.0547P)^2^+5.2450P] where P=(Fo^2^+2Fc^2^)/3'
_refine_ls_weighting_scheme calc
_refine_ls_wR_factor_gt 0.0929
_refine_ls_wR_factor_ref 0.0964
_reflns_number_gt 2338
_reflns_number_total 2703
_reflns_threshold_expression I>2\s(I)
_cod_data_source_file 16c.cif
_cod_data_source_block 16c
_cod_original_sg_symbol_H-M 'C 2/c'
_cod_database_code 4341722

loop_
_symmetry_equiv_pos_as_xyz
'x, y, z'
'-x, y, -z+1/2'
'x+1/2, y+1/2, z'
'-x+1/2, y+1/2, -z+1/2'
'-x, -y, -z'
'x, -y, z-1/2'
'-x+1/2, -y+1/2, -z'
'x+1/2, -y+1/2, z-1/2'

loop_
_atom_site_label
_atom_site_type_symbol
_atom_site_fract_x
_atom_site_fract_y
_atom_site_fract_z
_atom_site_U_iso_or_equiv
_atom_site_adp_type
_atom_site_occupancy
_atom_site_symmetry_multiplicity
_atom_site_calc_flag
_atom_site_refinement_flags
Fe1 Fe 0.0000 0.44665(4) 0.2500 0.01204(15) Uani 1 2 d S
Se1 Se -0.34376(2) 0.48325(3) 0.35583(2) 0.02742(13) Uani 1 1 d .
C1 C -0.0310(2) 0.2692(2) 0.34449(18) 0.0175(6) Uani 1 1 d .
H1 H -0.0811 0.2625 0.2942 0.021 Uiso 1 1 calc R
C2 C -0.0191(2) 0.1965(2) 0.40447(19) 0.0193(6) Uani 1 1 d .
H2 H -0.0586 0.1402 0.3951 0.023 Uiso 1 1 calc R
C3 C 0.0531(2) 0.2053(2) 0.48163(18) 0.0184(6) Uani 1 1 d .
C4 C 0.0728(2) 0.1312(2) 0.54505(19) 0.0216(6) Uani 1 1 d .
H4 H 0.0383 0.0722 0.5356 0.026 Uiso 1 1 calc R
C5 C 0.1408(2) 0.1428(2) 0.6198(2) 0.0238(6) Uani 1 1 d .
H5 H 0.1539 0.0920 0.6616 0.029 Uiso 1 1 calc R
C6 C 0.1913(2) 0.2300(2) 0.63475(19) 0.0217(6) Uani 1 1 d .
H6 H 0.2386 0.2379 0.6869 0.026 Uiso 1 1 calc R
C7 C 0.1731(2) 0.3039(2) 0.57495(19) 0.0194(6) Uani 1 1 d .
H7 H 0.2069 0.3629 0.5866 0.023 Uiso 1 1 calc R
C8 C 0.1045(2) 0.2931(2) 0.49590(18) 0.0165(6) Uani 1 1 d .
C9 C 0.08478(19) 0.3661(2) 0.42800(18) 0.0153(5) Uani 1 1 d .
C10 C 0.1098(2) 0.5414(2) 0.40701(19) 0.0171(6) Uani 1 1 d .
C11 C 0.1576(2) 0.6198(2) 0.44993(19) 0.0214(6) Uani 1 1 d .
H11 H 0.2013 0.6121 0.5044 0.026 Uiso 1 1 calc R
C12 C 0.1405(2) 0.7086(2) 0.4126(2) 0.0217(6) Uani 1 1 d .
H12 H 0.1720 0.7628 0.4414 0.026 Uiso 1 1 calc R
C13 C 0.0772(2) 0.7184(2) 0.33256(19) 0.0189(6) Uani 1 1 d .
H13 H 0.0653 0.7789 0.3052 0.023 Uiso 1 1 calc R
C14 C 0.03197(19) 0.63790(19) 0.29378(17) 0.0146(5) Uani 1 1 d .
C15 C -0.2202(2) 0.4612(2) 0.31217(18) 0.0161(6) Uani 1 1 d .
N1 N 0.02468(17) 0.35207(16) 0.35129(15) 0.0158(5) Uani 1 1 d .
N2 N 0.13243(18) 0.45268(17) 0.44390(16) 0.0179(5) Uani 1 1 d D
H2A H 0.175(2) 0.455(2) 0.4887(19) 0.024(9) Uiso 1 1 d D
N3 N 0.04660(16) 0.55012(16) 0.33097(15) 0.0137(5) Uani 1 1 d .
N4 N -0.14127(18) 0.44849(17) 0.28530(15) 0.0157(5) Uani 1 1 d .

loop_
_atom_site_aniso_label
_atom_site_aniso_U_11
_atom_site_aniso_U_22
_atom_site_aniso_U_33
_atom_site_aniso_U_23
_atom_site_aniso_U_13
_atom_site_aniso_U_12
Fe1 0.0114(3) 0.0143(3) 0.0102(3) 0.000 -0.00102(19) 0.000
Se1 0.01705(18) 0.0375(2) 0.0282(2) -0.01170(13) 0.00499(13) 0.00001(12)
C1 0.0187(13) 0.0194(14) 0.0144(13) -0.0017(11) 0.0010(10) -0.0003(11)
C2 0.0219(13) 0.0182(14) 0.0177(13) -0.0002(11) 0.0014(11) -0.0011(11)
C3 0.0203(13) 0.0212(15) 0.0142(13) 0.0008(11) 0.0039(10) 0.0036(11)
C4 0.0259(14) 0.0185(15) 0.0209(14) 0.0027(12) 0.0049(11) 0.0048(12)
C5 0.0286(15) 0.0254(16) 0.0179(14) 0.0064(12) 0.0052(12) 0.0096(13)
C6 0.0203(13) 0.0304(17) 0.0140(13) 0.0000(12) -0.0002(11) 0.0080(12)
C7 0.0176(13) 0.0239(15) 0.0167(13) -0.0002(11) 0.0009(10) 0.0032(11)
C8 0.0154(12) 0.0206(15) 0.0139(13) -0.0014(11) 0.0042(10) 0.0043(11)
C9 0.0129(12) 0.0186(14) 0.0145(12) -0.0011(11) 0.0012(9) 0.0030(10)
C10 0.0158(13) 0.0202(15) 0.0156(13) -0.0006(11) 0.0025(10) -0.0009(11)
C11 0.0200(13) 0.0261(15) 0.0172(14) -0.0017(12) -0.0037(11) -0.0033(12)
C12 0.0236(14) 0.0195(15) 0.0218(15) -0.0063(12) 0.0014(11) -0.0070(12)
C13 0.0200(13) 0.0176(14) 0.0194(14) -0.0006(11) 0.0040(11) -0.0022(11)
C14 0.0131(11) 0.0174(14) 0.0136(13) -0.0003(11) 0.0033(10) -0.0001(10)
C15 0.0183(13) 0.0158(14) 0.0137(13) -0.0041(11) -0.0013(10) -0.0018(11)
N1 0.0155(10) 0.0176(12) 0.0143(11) -0.0001(9) 0.0003(8) 0.0005(9)
N2 0.0191(12) 0.0206(12) 0.0125(11) 0.0013(10) -0.0072(9) 0.0000(10)
N3 0.0110(10) 0.0166(12) 0.0135(11) 0.0000(9) 0.0008(8) -0.0001(9)
N4 0.0175(11) 0.0157(12) 0.0137(11) 0.0005(9) -0.0007(9) -0.0009(9)

loop_
_atom_type_symbol
_atom_type_description
_atom_type_scat_dispersion_real
_atom_type_scat_dispersion_imag
_atom_type_scat_source
C C 0.0033 0.0016 'International Tables Vol C Tables 4.2.6.8 and 6.1.1.4'
H H 0.0000 0.0000 'International Tables Vol C Tables 4.2.6.8 and 6.1.1.4'
Fe Fe 0.3463 0.8444 'International Tables Vol C Tables 4.2.6.8 and 6.1.1.4'
N N 0.0061 0.0033 'International Tables Vol C Tables 4.2.6.8 and 6.1.1.4'
Se Se -0.0929 2.2259 'International Tables Vol C Tables 4.2.6.8 and 6.1.1.4'

loop_
_geom_angle_atom_site_label_1
_geom_angle_atom_site_label_2
_geom_angle_atom_site_label_3
_geom_angle
_geom_angle_site_symmetry_1
_geom_angle_site_symmetry_3
N3 Fe1 N3 82.98(13) . 2
N3 Fe1 N4 84.00(9) . 2
N3 Fe1 N4 94.85(9) 2 2
N3 Fe1 N4 94.85(9) . .
N3 Fe1 N4 84.00(9) 2 .
N4 Fe1 N4 178.47(14) 2 .
N3 Fe1 N1 167.12(9) . 2
N3 Fe1 N1 91.30(9) 2 2
N4 Fe1 N1 85.00(9) 2 2
N4 Fe1 N1 96.03(9) . 2
N3 Fe1 N1 91.30(9) . .
N3 Fe1 N1 167.12(9) 2 .
N4 Fe1 N1 96.03(9) 2 .
N4 Fe1 N1 85.00(9) . .
N1 Fe1 N1 96.50(13) 2 .
C2 C1 N1 124.4(3) . .
C2 C1 H1 117.8 . .
N1 C1 H1 117.8 . .
C1 C2 C3 119.1(3) . .
C1 C2 H2 120.4 . .
C3 C2 H2 120.4 . .
C4 C3 C8 119.4(3) . .
C4 C3 C2 122.4(3) . .
C8 C3 C2 118.1(3) . .
C5 C4 C3 121.0(3) . .
C5 C4 H4 119.5 . .
C3 C4 H4 119.5 . .
C4 C5 C6 119.9(3) . .
C4 C5 H5 120.1 . .
C6 C5 H5 120.1 . .
C7 C6 C5 120.7(3) . .
C7 C6 H6 119.7 . .
C5 C6 H6 119.7 . .
C6 C7 C8 120.6(3) . .
C6 C7 H7 119.7 . .
C8 C7 H7 119.7 . .
C3 C8 C7 118.5(3) . .
C3 C8 C9 117.8(2) . .
C7 C8 C9 123.8(3) . .
N1 C9 N2 120.0(2) . .
N1 C9 C8 122.5(3) . .
N2 C9 C8 117.5(2) . .
N3 C10 N2 120.4(3) . .
N3 C10 C11 121.8(3) . .
N2 C10 C11 117.8(3) . .
C12 C11 C10 119.3(3) . .
C12 C11 H11 120.4 . .
C10 C11 H11 120.4 . .
C11 C12 C13 119.5(3) . .
C11 C12 H12 120.2 . .
C13 C12 H12 120.2 . .
C14 C13 C12 118.3(3) . .
C14 C13 H13 120.9 . .
C12 C13 H13 120.9 . .
N3 C14 C13 122.7(2) . .
N3 C14 C14 113.63(15) . 2
C13 C14 C14 123.54(17) . 2
N4 C15 Se1 178.9(3) . .
C9 N1 C1 117.3(2) . .
C9 N1 Fe1 125.14(19) . .
C1 N1 Fe1 117.31(18) . .
C9 N2 C10 130.8(2) . .
C9 N2 H2A 116(2) . .
C10 N2 H2A 112(2) . .
C10 N3 C14 118.4(2) . .
C10 N3 Fe1 125.52(19) . .
C14 N3 Fe1 114.22(17) . .
C15 N4 Fe1 170.3(2) . .

loop_
_geom_bond_atom_site_label_1
_geom_bond_atom_site_label_2
_geom_bond_distance
_geom_bond_site_symmetry_2
Fe1 N3 1.947(2) .
Fe1 N3 1.947(2) 2
Fe1 N4 1.951(2) 2
Fe1 N4 1.951(2) .
Fe1 N1 2.002(2) 2
Fe1 N1 2.002(2) .
Se1 C15 1.805(3) .
C1 C2 1.350(4) .
C1 N1 1.375(4) .
C1 H1 0.9500 .
C2 C3 1.419(4) .
C2 H2 0.9500 .
C3 C4 1.408(4) .
C3 C8 1.414(4) .
C4 C5 1.363(4) .
C4 H4 0.9500 .
C5 C6 1.404(4) .
C5 H5 0.9500 .
C6 C7 1.369(4) .
C6 H6 0.9500 .
C7 C8 1.415(4) .
C7 H7 0.9500 .
C8 C9 1.440(4) .
C9 N1 1.334(3) .
C9 N2 1.380(4) .
C10 N3 1.339(3) .
C10 N2 1.385(4) .
C10 C11 1.393(4) .
C11 C12 1.377(4) .
C11 H11 0.9500 .
C12 C13 1.387(4) .
C12 H12 0.9500 .
C13 C14 1.380(4) .
C13 H13 0.9500 .
C14 N3 1.359(4) .
C14 C14 1.474(5) 2
C15 N4 1.144(4) .
N2 H2A 0.83(2) .

loop_
_geom_torsion_atom_site_label_1
_geom_torsion_atom_site_label_2
_geom_torsion_atom_site_label_3
_geom_torsion_atom_site_label_4
_geom_torsion
_geom_torsion_site_symmetry_1
_geom_torsion_site_symmetry_4
N1 C1 C2 C3 1.8(4) . .
C1 C2 C3 C4 -177.3(3) . .
C1 C2 C3 C8 4.5(4) . .
C8 C3 C4 C5 -0.1(4) . .
C2 C3 C4 C5 -178.3(3) . .
C3 C4 C5 C6 0.7(4) . .
C4 C5 C6 C7 0.0(4) . .
C5 C6 C7 C8 -1.2(4) . .
C4 C3 C8 C7 -1.1(4) . .
C2 C3 C8 C7 177.2(2) . .
C4 C3 C8 C9 178.0(2) . .
C2 C3 C8 C9 -3.7(4) . .
C6 C7 C8 C3 1.7(4) . .
C6 C7 C8 C9 -177.3(2) . .
C3 C8 C9 N1 -3.4(4) . .
C7 C8 C9 N1 175.7(2) . .
C3 C8 C9 N2 177.8(2) . .
C7 C8 C9 N2 -3.1(4) . .
N3 C10 C11 C12 -0.9(4) . .
N2 C10 C11 C12 177.0(3) . .
C10 C11 C12 C13 -0.7(4) . .
C11 C12 C13 C14 0.9(4) . .
C12 C13 C14 N3 0.3(4) . .
C12 C13 C14 C14 -176.4(3) . 2
N2 C9 N1 C1 -171.9(2) . .
C8 C9 N1 C1 9.4(4) . .
N2 C9 N1 Fe1 2.7(3) . .
C8 C9 N1 Fe1 -176.07(18) . .
C2 C1 N1 C9 -8.7(4) . .
C2 C1 N1 Fe1 176.3(2) . .
N3 Fe1 N1 C9 -19.1(2) . .
N3 Fe1 N1 C9 -82.4(5) 2 .
N4 Fe1 N1 C9 65.0(2) 2 .
N4 Fe1 N1 C9 -113.8(2) . .
N1 Fe1 N1 C9 150.6(2) 2 .
N3 Fe1 N1 C1 155.48(19) . .
N3 Fe1 N1 C1 92.1(5) 2 .
N4 Fe1 N1 C1 -120.42(19) 2 .
N4 Fe1 N1 C1 60.72(19) . .
N1 Fe1 N1 C1 -34.79(16) 2 .
N1 C9 N2 C10 20.4(4) . .
C8 C9 N2 C10 -160.8(3) . .
N3 C10 N2 C9 -15.5(4) . .
C11 C10 N2 C9 166.5(3) . .
N2 C10 N3 C14 -175.7(2) . .
C11 C10 N3 C14 2.2(4) . .
N2 C10 N3 Fe1 -12.4(3) . .
C11 C10 N3 Fe1 165.5(2) . .
C13 C14 N3 C10 -1.9(4) . .
C14 C14 N3 C10 175.1(2) 2 .
C13 C14 N3 Fe1 -167.0(2) . .
C14 C14 N3 Fe1 9.9(3) 2 .
N3 Fe1 N3 C10 -167.7(3) 2 .
N4 Fe1 N3 C10 -72.0(2) 2 .
N4 Fe1 N3 C10 109.0(2) . .
N1 Fe1 N3 C10 -103.5(4) 2 .
N1 Fe1 N3 C10 23.9(2) . .
N3 Fe1 N3 C14 -3.74(12) 2 .
N4 Fe1 N3 C14 91.92(18) 2 .
N4 Fe1 N3 C14 -87.07(18) . .
N1 Fe1 N3 C14 60.4(5) 2 .
N1 Fe1 N3 C14 -172.16(18) . .
